data_1520130
loop_
_publ_author_name
'Wu, Jianfeng'
'Zhao, Lang'
'Zhang, Peng'
'Zhang, Li'
'Guo, Mei'
'Tang, Jinkui'

_publ_section_title
;
 Linear 3d-4f compounds: synthesis, structure, and determination of the
 d-f magnetic interaction.
;
_journal_issue 26
_journal_name_full 'Dalton transactions (Cambridge, England : 2003)'
_journal_page_first 11935
_journal_page_last 11942
_journal_paper_doi 10.1039/c5dt01382h
_journal_volume 44
_journal_year 2015
_chemical_formula_moiety 'C76 H70 Gd2 N4 O24 Zn2'
_chemical_formula_sum 'C76 H70 Gd2 N4 O24 Zn2'
_chemical_formula_weight 1868.60
_space_group_crystal_system monoclinic
_space_group_IT_number 15
_space_group_name_Hall '-C 2yc'
_space_group_name_H-M_alt 'C 1 2/c 1'
_symmetry_space_group_name_Hall '-C 2yc'
_symmetry_space_group_name_H-M 'C 1 2/c 1'
_atom_sites_solution_hydrogens geom
_audit_creation_method SHELXL-2014/7
_audit_update_record
;
2015-05-06 deposited with the CCDC.
2015-05-29 downloaded from the CCDC.
;
_cell_angle_alpha 90
_cell_angle_beta 120.225(12)
_cell_angle_gamma 90
_cell_formula_units_Z 4
_cell_length_a 23.749(3)
_cell_length_b 16.590(2)
_cell_length_c 22.922(3)
_cell_measurement_reflns_used 5015
_cell_measurement_temperature 293(2)
_cell_measurement_theta_max 24.01
_cell_measurement_theta_min 2.46
_cell_volume 7803(2)
_computing_cell_refinement 'Bruker SMART'
_computing_data_collection 'Bruker SMART'
_computing_data_reduction 'Bruker SAINT'
_computing_molecular_graphics 'SHELXL-2014/7 (Sheldrick, 2014)'
_computing_structure_refinement 'SHELXL-2014/7 (Sheldrick, 2014)'
_computing_structure_solution 'SHELXL-2014/7 (Sheldrick, 2014)'
_diffrn_ambient_temperature 293(2)
_diffrn_measured_fraction_theta_full 0.995
_diffrn_measured_fraction_theta_max 0.994
_diffrn_measurement_device_type 'CCD area detector'
_diffrn_measurement_method 'phi and omega scans'
_diffrn_radiation_type MoK\a
_diffrn_radiation_wavelength 0.71073
_diffrn_reflns_av_R_equivalents 0.0808
_diffrn_reflns_av_unetI/netI 0.0896
_diffrn_reflns_laue_measured_fraction_full 0.995
_diffrn_reflns_laue_measured_fraction_max 0.994
_diffrn_reflns_limit_h_max 28
_diffrn_reflns_limit_h_min -27
_diffrn_reflns_limit_k_max 19
_diffrn_reflns_limit_k_min -19
_diffrn_reflns_limit_l_max 20
_diffrn_reflns_limit_l_min -27
_diffrn_reflns_number 22020
_diffrn_reflns_point_group_measured_fraction_full 0.995
_diffrn_reflns_point_group_measured_fraction_max 0.994
_diffrn_reflns_theta_full 25.242
_diffrn_reflns_theta_max 25.261
_diffrn_reflns_theta_min 1.588
_exptl_absorpt_coefficient_mu 2.363
_exptl_absorpt_correction_T_max 0.609
_exptl_absorpt_correction_T_min 0.587
_exptl_absorpt_correction_type multi-scan
_exptl_absorpt_process_details (sadabs;bruker,2000)
_exptl_crystal_colour yellow
_exptl_crystal_density_diffrn 1.591
_exptl_crystal_description BLOCK
_exptl_crystal_F_000 3736
_exptl_crystal_size_max 0.23
_exptl_crystal_size_mid 0.22
_exptl_crystal_size_min 0.21
_refine_diff_density_max 1.218
_refine_diff_density_min -1.554
_refine_diff_density_rms 0.144
_refine_ls_extinction_method none
_refine_ls_goodness_of_fit_ref 1.003
_refine_ls_hydrogen_treatment constr
_refine_ls_matrix_type full
_refine_ls_number_parameters 430
_refine_ls_number_reflns 7031
_refine_ls_number_restraints 236
_refine_ls_restrained_S_all 1.027
_refine_ls_R_factor_all 0.1491
_refine_ls_R_factor_gt 0.0734
_refine_ls_shift/su_max 0.001
_refine_ls_shift/su_mean 0.000
_refine_ls_structure_factor_coef Fsqd
_refine_ls_weighting_details 'w=1/[\s^2^(Fo^2^)+(0.1237P)^2^+62.7310P] where P=(Fo^2^+2Fc^2^)/3'
_refine_ls_weighting_scheme calc
_refine_ls_wR_factor_gt 0.1942
_refine_ls_wR_factor_ref 0.2495
_reflns_Friedel_coverage 0.000
_reflns_number_gt 3728
_reflns_number_total 7031
_reflns_threshold_expression 'I > 2\s(I)'
_cod_data_source_file c5dt01382h2.cif
_cod_data_source_block Gd2Zn2
_cod_depositor_comments 'Adding full bibliography for 1520123--1520137.cif.'
_cod_original_cell_volume 7803.4(19)
_cod_database_code 1520130
_audit_block_doi 10.5517/cc14htdv
_shelx_shelxl_version_number 2014/7
_shelx_space_group_comment
;
The symmetry employed for this shelxl refinement is uniquely defined
by the following loop, which should always be used as a source of
symmetry information in preference to the above space-group names.
They are only intended as comments.
;

loop_
_space_group_symop_operation_xyz
'x, y, z'
'-x, y, -z+1/2'
'x+1/2, y+1/2, z'
'-x+1/2, y+1/2, -z+1/2'
'-x, -y, -z'
'x, -y, z-1/2'
'-x+1/2, -y+1/2, -z'
'x+1/2, -y+1/2, z-1/2'

loop_
_atom_site_label
_atom_site_type_symbol
_atom_site_fract_x
_atom_site_fract_y
_atom_site_fract_z
_atom_site_U_iso_or_equiv
_atom_site_adp_type
_atom_site_occupancy
_atom_site_site_symmetry_order
_atom_site_calc_flag
_atom_site_refinement_flags_posn
_atom_site_refinement_flags_adp
C1 C 0.6488(9) 0.2691(11) 0.5408(9) 0.150(8) Uani 1 1 d . U
H1A H 0.6403 0.2852 0.4969 0.225 Uiso 1 1 calc R U
H1B H 0.6186 0.2956 0.5507 0.225 Uiso 1 1 calc R U
H1C H 0.6437 0.2117 0.5415 0.225 Uiso 1 1 calc DR U
C2 C 0.7592(4) 0.2438(6) 0.5939(5) 0.090(4) Uani 1 1 d G U
C3 C 0.7472(4) 0.1759(7) 0.5538(5) 0.111(5) Uani 1 1 d G U
H3 H 0.7045 0.1612 0.5228 0.133 Uiso 1 1 calc DR U
C4 C 0.7989(6) 0.1299(6) 0.5600(5) 0.124(6) Uani 1 1 d G U
H4 H 0.7908 0.0845 0.5332 0.149 Uiso 1 1 calc R U
C5 C 0.8626(5) 0.1519(6) 0.6064(6) 0.118(6) Uani 1 1 d G U
H5 H 0.8972 0.1211 0.6106 0.142 Uiso 1 1 calc R U
C6 C 0.8746(4) 0.2198(6) 0.6465(4) 0.080(4) Uani 1 1 d G U
C7 C 0.8229(5) 0.2658(5) 0.6403(4) 0.072(3) Uani 1 1 d G U
C8 C 0.9425(7) 0.2391(8) 0.6917(7) 0.077(4) Uani 1 1 d . U
H8 H 0.9725 0.2010 0.6944 0.092 Uiso 1 1 calc R U
C9 C 0.7181(8) 0.5233(12) 0.7871(10) 0.118(6) Uani 1 1 d . U
H9A H 0.7330 0.5141 0.8340 0.177 Uiso 1 1 calc R U
H9B H 0.6791 0.4927 0.7600 0.177 Uiso 1 1 calc R U
H9C H 0.7091 0.5796 0.7771 0.177 Uiso 1 1 calc R U
C10 C 0.8260(4) 0.5324(6) 0.8083(5) 0.087(4) Uani 1 1 d G U
C11 C 0.8444(6) 0.5810(8) 0.8644(6) 0.135(7) Uani 1 1 d G U
H11 H 0.8149 0.5920 0.8788 0.162 Uiso 1 1 calc R U
C12 C 0.9069(6) 0.6133(8) 0.8991(5) 0.160(8) Uani 1 1 d G U
H12 H 0.9192 0.6458 0.9367 0.192 Uiso 1 1 calc R U
C13 C 0.9510(4) 0.5969(7) 0.8776(6) 0.131(7) Uani 1 1 d G U
H13 H 0.9928 0.6184 0.9008 0.157 Uiso 1 1 calc R U
C14 C 0.9326(4) 0.5482(6) 0.8215(5) 0.074(4) Uani 1 1 d G U
C15 C 0.8701(4) 0.5160(5) 0.7868(4) 0.062(3) Uani 1 1 d G U
C16 C 0.9790(6) 0.5410(8) 0.8002(7) 0.067(3) Uani 1 1 d . U
H16 H 1.0144 0.5760 0.8184 0.081 Uiso 1 1 calc R U
C17 C 0.8315(6) 0.4758(7) 0.5846(6) 0.059(3) Uani 1 1 d . U
C18 C 0.8248(4) 0.5288(5) 0.5301(4) 0.068(3) Uani 1 1 d G U
C19 C 0.8734(4) 0.5312(6) 0.5133(6) 0.103(5) Uani 1 1 d G U
H19 H 0.9102 0.4989 0.5363 0.123 Uiso 1 1 calc R U
C20 C 0.8671(5) 0.5820(8) 0.4621(6) 0.140(7) Uani 1 1 d G U
H20 H 0.8996 0.5836 0.4508 0.168 Uiso 1 1 calc R U
C21 C 0.8122(6) 0.6303(7) 0.4277(5) 0.134(7) Uani 1 1 d G U
H21 H 0.8079 0.6643 0.3934 0.161 Uiso 1 1 calc R U
C22 C 0.7636(5) 0.6279(6) 0.4445(5) 0.111(5) Uani 1 1 d G U
H22 H 0.7268 0.6603 0.4215 0.133 Uiso 1 1 calc R U
C23 C 0.7699(4) 0.5772(6) 0.4957(5) 0.077(4) Uani 1 1 d G U
H23 H 0.7374 0.5756 0.5070 0.092 Uiso 1 1 calc R U
C24 C 0.6532(8) 0.5219(12) 0.5742(10) 0.093(5) Uani 1 1 d . U
C25 C 0.6046(5) 0.5774(8) 0.5211(6) 0.097(5) Uani 1 1 d G U
C26 C 0.6169(6) 0.6596(9) 0.5240(6) 0.137(7) Uani 1 1 d G U
H26 H 0.6562 0.6802 0.5581 0.164 Uiso 1 1 calc R U
C27 C 0.5704(8) 0.7110(6) 0.4761(8) 0.175(9) Uani 1 1 d G U
H27 H 0.5786 0.7661 0.4781 0.210 Uiso 1 1 calc R U
C28 C 0.5116(7) 0.6802(9) 0.4252(7) 0.165(9) Uani 1 1 d G U
H28 H 0.4805 0.7146 0.3932 0.198 Uiso 1 1 calc R U
C29 C 0.4993(5) 0.5979(10) 0.4223(6) 0.136(7) Uani 1 1 d G U
H29 H 0.4600 0.5773 0.3882 0.163 Uiso 1 1 calc R U
C30 C 0.5458(6) 0.5465(7) 0.4702(7) 0.137(7) Uani 1 1 d G U
H30 H 0.5376 0.4915 0.4682 0.165 Uiso 1 1 calc R U
C31 C 0.6951(8) 0.3257(10) 0.7287(8) 0.085(4) Uani 1 1 d . U
C32 C 0.6694(5) 0.2793(7) 0.7660(5) 0.088(4) Uani 1 1 d G U
C33 C 0.6155(5) 0.3091(6) 0.7674(6) 0.126(6) Uani 1 1 d G U
H33 H 0.5945 0.3552 0.7430 0.151 Uiso 1 1 calc R U
C34 C 0.5928(5) 0.2702(8) 0.8053(6) 0.126(6) Uani 1 1 d G U
H34 H 0.5567 0.2902 0.8062 0.151 Uiso 1 1 calc R U
C35 C 0.6241(6) 0.2013(8) 0.8418(6) 0.117(6) Uani 1 1 d G U
H35 H 0.6090 0.1752 0.8671 0.141 Uiso 1 1 calc R U
C36 C 0.6781(6) 0.1714(6) 0.8404(5) 0.118(6) Uani 1 1 d G U
H36 H 0.6991 0.1253 0.8648 0.141 Uiso 1 1 calc R U
C37 C 0.7008(5) 0.2104(7) 0.8025(6) 0.101(5) Uani 1 1 d G U
H37 H 0.7369 0.1904 0.8016 0.121 Uiso 1 1 calc R U
C38 C 0.9960(13) 0.3465(16) 0.9015(12) 0.177(10) Uani 1 1 d . U
H38A H 1.0362 0.3546 0.9018 0.265 Uiso 1 1 calc R U
H38B H 0.9976 0.2958 0.9225 0.265 Uiso 1 1 calc R U
H38C H 0.9900 0.3893 0.9261 0.265 Uiso 1 1 calc R U
Gd1 Gd 0.74648(3) 0.41667(5) 0.66384(3) 0.0747(3) Uani 1 1 d . .
N4 N 0.9748(4) 0.4890(5) 0.7575(5) 0.052(2) Uani 1 1 d . .
N5 N 0.9662(4) 0.3013(5) 0.7281(4) 0.058(2) Uani 1 1 d . .
O1 O 0.7135(5) 0.2908(7) 0.5900(5) 0.110(4) Uani 1 1 d . .
O2 O 0.8304(4) 0.3282(5) 0.6777(4) 0.067(2) Uani 1 1 d . .
O3 O 0.8505(3) 0.4671(5) 0.7373(4) 0.0586(19) Uani 1 1 d . .
O4 O 0.7670(4) 0.4987(6) 0.7726(4) 0.087(3) Uani 1 1 d . .
O5 O 0.8849(4) 0.4434(5) 0.6205(4) 0.068(2) Uani 1 1 d . .
O6 O 0.7831(4) 0.4684(5) 0.5915(4) 0.070(2) Uani 1 1 d . .
O7 O 0.7512(4) 0.3110(7) 0.7401(5) 0.096(3) Uani 1 1 d D .
O8 O 0.6610(4) 0.3777(8) 0.6859(5) 0.113(4) Uani 1 1 d . .
O9 O 0.6948(4) 0.5492(8) 0.6305(5) 0.102(3) Uani 1 1 d . .
O10 O 0.6498(4) 0.4498(9) 0.5600(5) 0.108(4) Uani 1 1 d . .
O11 O 0.9437(10) 0.3461(12) 0.8344(11) 0.212(8) Uani 1 1 d . U
H11A H 0.9164 0.3131 0.8307 0.319 Uiso 1 1 calc R U
O12 O 0.8675(8) 0.2178(14) 0.8237(9) 0.277(12) Uani 1 1 d D .
Zn1 Zn 0.90781(6) 0.40050(8) 0.71284(7) 0.0623(4) Uani 1 1 d . .

loop_
_atom_site_aniso_label
_atom_site_aniso_U_11
_atom_site_aniso_U_22
_atom_site_aniso_U_33
_atom_site_aniso_U_23
_atom_site_aniso_U_13
_atom_site_aniso_U_12
C1 0.112(12) 0.120(12) 0.136(13) 0.040(10) 0.001(10) -0.055(10)
C2 0.095(8) 0.092(8) 0.071(7) 0.009(6) 0.033(6) -0.041(7)
C3 0.114(9) 0.106(9) 0.092(8) 0.002(7) 0.037(7) -0.048(7)
C4 0.141(10) 0.112(9) 0.109(9) -0.026(7) 0.055(7) -0.036(8)
C5 0.127(9) 0.109(9) 0.114(9) -0.029(7) 0.057(7) -0.019(7)
C6 0.097(8) 0.076(7) 0.062(7) -0.023(6) 0.034(6) -0.031(6)
C7 0.080(7) 0.071(7) 0.063(6) -0.001(6) 0.035(5) -0.034(6)
C8 0.086(7) 0.070(7) 0.075(7) -0.008(6) 0.041(6) -0.003(6)
C9 0.077(9) 0.171(14) 0.127(12) 0.000(11) 0.067(9) 0.006(9)
C10 0.073(7) 0.108(8) 0.087(8) -0.023(6) 0.046(6) 0.002(6)
C11 0.115(9) 0.160(11) 0.148(11) -0.038(8) 0.079(8) 0.004(8)
C12 0.144(11) 0.179(12) 0.166(12) -0.053(9) 0.083(9) 0.001(8)
C13 0.115(10) 0.139(10) 0.141(10) -0.045(8) 0.066(8) 0.001(7)
C14 0.058(6) 0.078(7) 0.080(7) -0.024(6) 0.031(5) -0.007(5)
C15 0.055(6) 0.073(7) 0.061(6) -0.007(5) 0.031(5) -0.001(5)
C16 0.053(6) 0.064(6) 0.082(7) -0.018(6) 0.032(5) -0.002(5)
C17 0.056(6) 0.067(6) 0.053(6) -0.004(5) 0.026(5) -0.009(5)
C18 0.064(6) 0.076(7) 0.072(7) 0.005(5) 0.041(5) -0.007(5)
C19 0.094(8) 0.117(9) 0.101(8) 0.032(7) 0.051(7) -0.002(7)
C20 0.132(10) 0.156(11) 0.149(11) 0.042(8) 0.085(8) -0.006(8)
C21 0.133(10) 0.142(10) 0.135(10) 0.036(8) 0.074(8) -0.008(8)
C22 0.105(9) 0.107(9) 0.111(9) 0.021(7) 0.047(7) -0.006(7)
C23 0.064(6) 0.082(7) 0.071(7) 0.011(6) 0.024(5) -0.004(6)
C24 0.074(7) 0.123(9) 0.095(9) 0.022(7) 0.052(7) 0.003(7)
C25 0.077(7) 0.135(9) 0.082(8) 0.015(7) 0.042(6) 0.008(7)
C26 0.140(10) 0.140(10) 0.121(10) -0.005(8) 0.058(8) 0.034(8)
C27 0.172(12) 0.172(12) 0.166(12) -0.016(9) 0.073(9) 0.034(9)
C28 0.154(12) 0.176(12) 0.165(12) -0.013(9) 0.080(9) 0.028(9)
C29 0.106(10) 0.162(11) 0.125(10) 0.017(8) 0.048(8) 0.010(8)
C30 0.123(10) 0.159(11) 0.130(10) 0.023(8) 0.063(8) -0.004(8)
C31 0.081(7) 0.105(8) 0.072(7) 0.007(6) 0.041(6) -0.035(6)
C32 0.079(7) 0.107(8) 0.074(7) -0.006(6) 0.036(6) -0.018(6)
C33 0.107(9) 0.151(10) 0.121(10) 0.019(8) 0.058(8) -0.009(8)
C34 0.096(8) 0.155(10) 0.136(10) 0.017(8) 0.066(8) -0.018(7)
C35 0.108(9) 0.128(10) 0.119(9) 0.006(7) 0.061(7) -0.036(7)
C36 0.136(10) 0.117(9) 0.114(9) 0.005(7) 0.073(8) -0.014(8)
C37 0.117(9) 0.103(9) 0.098(8) 0.001(7) 0.065(7) -0.017(7)
C38 0.202(18) 0.214(18) 0.126(14) -0.005(13) 0.091(13) 0.007(14)
Gd1 0.0410(3) 0.1226(7) 0.0504(4) 0.0171(4) 0.0154(3) -0.0186(3)
N4 0.041(5) 0.046(5) 0.069(6) 0.006(5) 0.029(5) 0.002(4)
N5 0.067(6) 0.052(6) 0.049(6) -0.005(4) 0.025(5) -0.014(4)
O1 0.065(6) 0.158(11) 0.064(6) 0.014(6) 0.001(5) -0.064(7)
O2 0.065(5) 0.073(5) 0.047(5) -0.009(4) 0.017(4) -0.027(4)
O3 0.043(4) 0.078(5) 0.054(5) -0.005(4) 0.024(4) -0.009(4)
O4 0.051(5) 0.147(9) 0.070(6) -0.003(6) 0.035(5) -0.006(5)
O5 0.056(5) 0.080(6) 0.068(6) 0.015(4) 0.032(4) 0.001(4)
O6 0.048(4) 0.102(7) 0.054(5) 0.005(4) 0.021(4) -0.009(4)
O7 0.070(6) 0.147(9) 0.072(6) 0.016(6) 0.036(5) -0.026(6)
O8 0.058(6) 0.195(11) 0.076(7) 0.057(8) 0.025(5) -0.021(7)
O9 0.060(6) 0.178(11) 0.055(6) 0.012(6) 0.019(5) 0.014(6)
O10 0.046(5) 0.179(12) 0.065(6) 0.044(7) 0.003(4) -0.028(7)
O11 0.214(15) 0.220(15) 0.188(14) -0.012(12) 0.090(12) -0.006(12)
O12 0.28(3) 0.39(3) 0.152(16) 0.119(19) 0.107(17) -0.01(2)
Zn1 0.0454(7) 0.0634(9) 0.0695(10) -0.0112(7) 0.0227(7) -0.0114(6)

loop_
_atom_type_symbol
_atom_type_description
_atom_type_scat_dispersion_real
_atom_type_scat_dispersion_imag
_atom_type_scat_source
C C 0.0033 0.0016 'International Tables Vol C Tables 4.2.6.8 and 6.1.1.4'
H H 0.0000 0.0000 'International Tables Vol C Tables 4.2.6.8 and 6.1.1.4'
Gd Gd -0.1653 3.9035 'International Tables Vol C Tables 4.2.6.8 and 6.1.1.4'
N N 0.0061 0.0033 'International Tables Vol C Tables 4.2.6.8 and 6.1.1.4'
O O 0.0106 0.0060 'International Tables Vol C Tables 4.2.6.8 and 6.1.1.4'
Zn Zn 0.2839 1.4301 'International Tables Vol C Tables 4.2.6.8 and 6.1.1.4'

loop_
_geom_angle_atom_site_label_1
_geom_angle_atom_site_label_2
_geom_angle_atom_site_label_3
_geom_angle
_geom_angle_site_symmetry_1
_geom_angle_site_symmetry_3
O1 C1 H1A 109.5 . .
O1 C1 H1B 109.5 . .
H1A C1 H1B 109.5 . .
O1 C1 H1C 109.5 . .
H1A C1 H1C 109.5 . .
H1B C1 H1C 109.5 . .
O1 C2 C3 123.6(9) . .
O1 C2 C7 116.3(9) . .
C3 C2 C7 120.0 . .
C2 C3 C4 120.0 . .
C2 C3 H3 120.0 . .
C4 C3 H3 120.0 . .
C5 C4 C3 120.0 . .
C5 C4 H4 120.0 . .
C3 C4 H4 120.0 . .
C4 C5 C6 120.0 . .
C4 C5 H5 120.0 . .
C6 C5 H5 120.0 . .
C7 C6 C5 120.0 . .
C7 C6 C8 124.1(9) . .
C5 C6 C8 115.9(9) . .
O2 C7 C6 123.3(8) . .
O2 C7 C2 116.7(8) . .
C6 C7 C2 120.0 . .
N5 C8 C6 128.0(12) . .
N5 C8 H8 116.0 . .
C6 C8 H8 116.0 . .
O4 C9 H9A 109.5 . .
O4 C9 H9B 109.5 . .
H9A C9 H9B 109.5 . .
O4 C9 H9C 109.5 . .
H9A C9 H9C 109.5 . .
H9B C9 H9C 109.5 . .
O4 C10 C11 123.5(8) . .
O4 C10 C15 116.5(8) . .
C11 C10 C15 120.0 . .
C10 C11 C12 120.0 . .
C10 C11 H11 120.0 . .
C12 C11 H11 120.0 . .
C13 C12 C11 120.0 . .
C13 C12 H12 120.0 . .
C11 C12 H12 120.0 . .
C12 C13 C14 120.0 . .
C12 C13 H13 120.0 . .
C14 C13 H13 120.0 . .
C15 C14 C13 120.0 . .
C15 C14 C16 124.2(8) . .
C13 C14 C16 115.6(8) . .
O3 C15 C14 123.9(7) . .
O3 C15 C10 115.9(7) . .
C14 C15 C10 120.0 . .
N4 C16 C14 123.3(11) . .
N4 C16 H16 118.3 . .
C14 C16 H16 118.3 . .
O5 C17 O6 125.2(11) . .
O5 C17 C18 117.6(10) . .
O6 C17 C18 117.2(11) . .
C19 C18 C23 120.0 . .
C19 C18 C17 120.3(8) . .
C23 C18 C17 119.7(8) . .
C18 C19 C20 120.0 . .
C18 C19 H19 120.0 . .
C20 C19 H19 120.0 . .
C21 C20 C19 120.0 . .
C21 C20 H20 120.0 . .
C19 C20 H20 120.0 . .
C22 C21 C20 120.0 . .
C22 C21 H21 120.0 . .
C20 C21 H21 120.0 . .
C21 C22 C23 120.0 . .
C21 C22 H22 120.0 . .
C23 C22 H22 120.0 . .
C22 C23 C18 120.0 . .
C22 C23 H23 120.0 . .
C18 C23 H23 120.0 . .
O10 C24 O9 122.5(17) . .
O10 C24 C25 117.4(17) . .
O9 C24 C25 120.1(18) . .
O10 C24 Gd1 60.2(9) . .
O9 C24 Gd1 62.5(9) . .
C25 C24 Gd1 174.9(11) . .
C26 C25 C30 120.0 . .
C26 C25 C24 120.4(13) . .
C30 C25 C24 119.6(13) . .
C27 C26 C25 120.0 . .
C27 C26 H26 120.0 . .
C25 C26 H26 120.0 . .
C28 C27 C26 120.0 . .
C28 C27 H27 120.0 . .
C26 C27 H27 120.0 . .
C27 C28 C29 120.0 . .
C27 C28 H28 120.0 . .
C29 C28 H28 120.0 . .
C28 C29 C30 120.0 . .
C28 C29 H29 120.0 . .
C30 C29 H29 120.0 . .
C29 C30 C25 120.0 . .
C29 C30 H30 120.0 . .
C25 C30 H30 120.0 . .
O7 C31 O8 120.2(12) . .
O7 C31 C32 118.7(14) . .
O8 C31 C32 121.1(14) . .
O7 C31 Gd1 60.7(7) . .
O8 C31 Gd1 59.6(7) . .
C32 C31 Gd1 177.5(10) . .
C33 C32 C37 120.0 . .
C33 C32 C31 118.5(11) . .
C37 C32 C31 121.4(11) . .
C32 C33 C34 120.0 . .
C32 C33 H33 120.0 . .
C34 C33 H33 120.0 . .
C33 C34 C35 120.0 . .
C33 C34 H34 120.0 . .
C35 C34 H34 120.0 . .
C34 C35 C36 120.0 . .
C34 C35 H35 120.0 . .
C36 C35 H35 120.0 . .
C37 C36 C35 120.0 . .
C37 C36 H36 120.0 . .
C35 C36 H36 120.0 . .
C36 C37 C32 120.0 . .
C36 C37 H37 120.0 . .
C32 C37 H37 120.0 . .
O11 C38 H38A 109.5 . .
O11 C38 H38B 109.5 . .
H38A C38 H38B 109.5 . .
O11 C38 H38C 109.5 . .
H38A C38 H38C 109.5 . .
H38B C38 H38C 109.5 . .
O3 Gd1 O2 67.1(3) . .
O3 Gd1 O6 75.4(3) . .
O2 Gd1 O6 74.9(3) . .
O3 Gd1 O10 140.5(3) . .
O2 Gd1 O10 126.7(4) . .
O6 Gd1 O10 74.3(3) . .
O3 Gd1 O8 129.9(3) . .
O2 Gd1 O8 123.1(4) . .
O6 Gd1 O8 151.8(3) . .
O10 Gd1 O8 77.5(3) . .
O3 Gd1 O7 95.2(3) . .
O2 Gd1 O7 74.1(3) . .
O6 Gd1 O7 148.8(3) . .
O10 Gd1 O7 123.6(3) . .
O8 Gd1 O7 53.0(3) . .
O3 Gd1 O9 94.9(3) . .
O2 Gd1 O9 149.0(3) . .
O6 Gd1 O9 76.2(3) . .
O10 Gd1 O9 53.4(4) . .
O8 Gd1 O9 87.9(4) . .
O7 Gd1 O9 134.8(3) . .
O3 Gd1 O1 129.2(3) . .
O2 Gd1 O1 62.4(3) . .
O6 Gd1 O1 86.0(3) . .
O10 Gd1 O1 73.0(4) . .
O8 Gd1 O1 84.9(4) . .
O7 Gd1 O1 77.0(3) . .
O9 Gd1 O1 126.2(3) . .
O3 Gd1 O4 60.9(3) . .
O2 Gd1 O4 116.6(3) . .
O6 Gd1 O4 120.5(3) . .
O10 Gd1 O4 116.4(4) . .
O8 Gd1 O4 73.6(4) . .
O7 Gd1 O4 77.0(3) . .
O9 Gd1 O4 70.1(3) . .
O1 Gd1 O4 153.0(3) . .
O3 Gd1 C24 118.2(5) . .
O2 Gd1 C24 143.1(4) . .
O6 Gd1 C24 72.0(4) . .
O10 Gd1 C24 26.5(4) . .
O8 Gd1 C24 83.2(4) . .
O7 Gd1 C24 136.1(4) . .
O9 Gd1 C24 27.0(5) . .
O1 Gd1 C24 99.2(5) . .
O4 Gd1 C24 94.2(5) . .
O3 Gd1 C31 113.4(4) . .
O2 Gd1 C31 99.1(4) . .
O6 Gd1 C31 166.9(4) . .
O10 Gd1 C31 101.3(4) . .
O8 Gd1 C31 26.5(4) . .
O7 Gd1 C31 26.5(4) . .
O9 Gd1 C31 111.5(5) . .
O1 Gd1 C31 80.8(4) . .
O4 Gd1 C31 72.6(4) . .
C24 Gd1 C31 109.7(5) . .
O3 Gd1 Zn1 35.58(19) . .
O2 Gd1 Zn1 34.67(18) . .
O6 Gd1 Zn1 61.06(19) . .
O10 Gd1 Zn1 134.4(3) . .
O8 Gd1 Zn1 146.3(3) . .
O7 Gd1 Zn1 93.9(2) . .
O9 Gd1 Zn1 118.5(2) . .
O1 Gd1 Zn1 94.2(2) . .
O4 Gd1 Zn1 94.94(17) . .
C24 Gd1 Zn1 129.9(3) . .
C31 Gd1 Zn1 120.0(4) . .
C16 N4 N4 116.3(9) . 2_756
C16 N4 Zn1 128.2(8) . .
N4 N4 Zn1 115.3(6) 2_756 .
C8 N5 N5 116.1(9) . 2_756
C8 N5 Zn1 120.1(9) . .
N5 N5 Zn1 123.4(4) 2_756 .
C2 O1 C1 115.7(14) . .
C2 O1 Gd1 118.6(7) . .
C1 O1 Gd1 125.7(12) . .
C7 O2 Zn1 122.6(7) . .
C7 O2 Gd1 125.5(6) . .
Zn1 O2 Gd1 102.9(3) . .
C15 O3 Zn1 126.4(6) . .
C15 O3 Gd1 130.4(6) . .
Zn1 O3 Gd1 102.6(3) . .
C10 O4 C9 117.8(11) . .
C10 O4 Gd1 115.3(6) . .
C9 O4 Gd1 125.5(9) . .
C17 O5 Zn1 119.7(8) . .
C17 O6 Gd1 144.0(8) . .
C31 O7 Gd1 92.9(9) . .
C31 O8 Gd1 93.9(8) . .
C24 O9 Gd1 90.5(11) . .
C24 O10 Gd1 93.3(11) . .
C38 O11 H11A 109.5 . .
O2 Zn1 N4 166.2(3) . .
O2 Zn1 O5 94.6(3) . .
N4 Zn1 O5 90.1(4) . .
O2 Zn1 O3 80.2(3) . .
N4 Zn1 O3 86.1(3) . .
O5 Zn1 O3 103.3(3) . .
O2 Zn1 N5 89.6(3) . .
N4 Zn1 N5 101.7(3) . .
O5 Zn1 N5 105.1(4) . .
O3 Zn1 N5 150.5(3) . .
O2 Zn1 Gd1 42.4(3) . .
N4 Zn1 Gd1 125.1(2) . .
O5 Zn1 Gd1 87.8(2) . .
O3 Zn1 Gd1 41.8(2) . .
N5 Zn1 Gd1 131.6(2) . .

loop_
_geom_bond_atom_site_label_1
_geom_bond_atom_site_label_2
_geom_bond_distance
_geom_bond_site_symmetry_2
C1 O1 1.421(17) .
C1 H1A 0.9600 .
C1 H1B 0.9600 .
C1 H1C 0.9600 .
C2 O1 1.302(14) .
C2 C3 1.3900 .
C2 C7 1.3900 .
C3 C4 1.3900 .
C3 H3 0.9300 .
C4 C5 1.3900 .
C4 H4 0.9300 .
C5 C6 1.3900 .
C5 H5 0.9300 .
C6 C7 1.3900 .
C6 C8 1.448(15) .
C7 O2 1.298(10) .
C8 N5 1.267(15) .
C8 H8 0.9300 .
C9 O4 1.420(16) .
C9 H9A 0.9600 .
C9 H9B 0.9600 .
C9 H9C 0.9600 .
C10 O4 1.338(11) .
C10 C11 1.3900 .
C10 C15 1.3900 .
C11 C12 1.3900 .
C11 H11 0.9300 .
C12 C13 1.3900 .
C12 H12 0.9300 .
C13 C14 1.3900 .
C13 H13 0.9300 .
C14 C15 1.3900 .
C14 C16 1.418(14) .
C15 O3 1.278(10) .
C16 N4 1.270(14) .
C16 H16 0.9300 .
C17 O5 1.235(13) .
C17 O6 1.243(13) .
C17 C18 1.468(14) .
C18 C19 1.3900 .
C18 C23 1.3900 .
C19 C20 1.3900 .
C19 H19 0.9300 .
C20 C21 1.3900 .
C20 H20 0.9300 .
C21 C22 1.3900 .
C21 H21 0.9300 .
C22 C23 1.3900 .
C22 H22 0.9300 .
C23 H23 0.9300 .
C24 O10 1.231(19) .
C24 O9 1.25(2) .
C24 C25 1.50(2) .
C24 Gd1 2.756(18) .
C25 C26 1.3900 .
C25 C30 1.3900 .
C26 C27 1.3900 .
C26 H26 0.9300 .
C27 C28 1.3900 .
C27 H27 0.9300 .
C28 C29 1.3900 .
C28 H28 0.9300 .
C29 C30 1.3900 .
C29 H29 0.9300 .
C30 H30 0.9300 .
C31 O7 1.247(17) .
C31 O8 1.249(17) .
C31 C32 1.491(15) .
C31 Gd1 2.793(13) .
C32 C33 1.3900 .
C32 C37 1.3900 .
C33 C34 1.3900 .
C33 H33 0.9300 .
C34 C35 1.3900 .
C34 H34 0.9300 .
C35 C36 1.3900 .
C35 H35 0.9300 .
C36 C37 1.3900 .
C36 H36 0.9300 .
C37 H37 0.9300 .
C38 O11 1.41(3) .
C38 H38A 0.9600 .
C38 H38B 0.9600 .
C38 H38C 0.9600 .
Gd1 O3 2.334(7) .
Gd1 O2 2.364(9) .
Gd1 O6 2.386(8) .
Gd1 O10 2.395(9) .
Gd1 O8 2.415(9) .
Gd1 O7 2.438(9) .
Gd1 O9 2.445(12) .
Gd1 O1 2.550(12) .
Gd1 O4 2.662(9) .
Gd1 Zn1 3.4177(15) .
N4 N4 1.400(16) 2_756
N4 Zn1 2.024(9) .
N5 N5 1.403(18) 2_756
N5 Zn1 2.064(9) .
O2 Zn1 1.995(7) .
O3 Zn1 2.038(8) .
O5 Zn1 2.030(8) .
O11 H11A 0.8200 .

loop_
_geom_torsion_atom_site_label_1
_geom_torsion_atom_site_label_2
_geom_torsion_atom_site_label_3
_geom_torsion_atom_site_label_4
_geom_torsion
_geom_torsion_site_symmetry_4
O1 C2 C3 C4 178.5(11) .
C7 C2 C3 C4 0.0 .
C2 C3 C4 C5 0.0 .
C3 C4 C5 C6 0.0 .
C4 C5 C6 C7 0.0 .
C4 C5 C6 C8 -178.2(10) .
C5 C6 C7 O2 177.5(9) .
C8 C6 C7 O2 -4.5(12) .
C5 C6 C7 C2 0.0 .
C8 C6 C7 C2 178.0(10) .
O1 C2 C7 O2 3.8(10) .
C3 C2 C7 O2 -177.6(9) .
O1 C2 C7 C6 -178.6(10) .
C3 C2 C7 C6 0.0 .
C7 C6 C8 N5 -5.8(18) .
C5 C6 C8 N5 172.3(11) .
O4 C10 C11 C12 179.5(12) .
C15 C10 C11 C12 0.0 .
C10 C11 C12 C13 0.0 .
C11 C12 C13 C14 0.0 .
C12 C13 C14 C15 0.0 .
C12 C13 C14 C16 174.7(11) .
C13 C14 C15 O3 -175.8(10) .
C16 C14 C15 O3 10.0(13) .
C13 C14 C15 C10 0.0 .
C16 C14 C15 C10 -174.2(12) .
O4 C10 C15 O3 -3.5(11) .
C11 C10 C15 O3 176.1(10) .
O4 C10 C15 C14 -179.6(11) .
C11 C10 C15 C14 0.0 .
C15 C14 C16 N4 -17.7(18) .
C13 C14 C16 N4 167.8(10) .
O5 C17 C18 C19 10.4(14) .
O6 C17 C18 C19 -170.9(9) .
O5 C17 C18 C23 -169.1(9) .
O6 C17 C18 C23 9.5(14) .
C23 C18 C19 C20 0.0 .
C17 C18 C19 C20 -179.5(10) .
C18 C19 C20 C21 0.0 .
C19 C20 C21 C22 0.0 .
C20 C21 C22 C23 0.0 .
C21 C22 C23 C18 0.0 .
C19 C18 C23 C22 0.0 .
C17 C18 C23 C22 179.5(10) .
O10 C24 C25 C26 -159.7(12) .
O9 C24 C25 C26 21.1(18) .
O10 C24 C25 C30 22.9(18) .
O9 C24 C25 C30 -156.4(12) .
C30 C25 C26 C27 0.0 .
C24 C25 C26 C27 -177.4(12) .
C25 C26 C27 C28 0.0 .
C26 C27 C28 C29 0.0 .
C27 C28 C29 C30 0.0 .
C28 C29 C30 C25 0.0 .
C26 C25 C30 C29 0.0 .
C24 C25 C30 C29 177.4(12) .
O7 C31 C32 C33 163.0(11) .
O8 C31 C32 C33 -18.0(18) .
O7 C31 C32 C37 -12.8(18) .
O8 C31 C32 C37 166.1(12) .
C37 C32 C33 C34 0.0 .
C31 C32 C33 C34 -175.9(11) .
C32 C33 C34 C35 0.0 .
C33 C34 C35 C36 0.0 .
C34 C35 C36 C37 0.0 .
C35 C36 C37 C32 0.0 .
C33 C32 C37 C36 0.0 .
C31 C32 C37 C36 175.8(11) .
C14 C16 N4 N4 -179.1(11) 2_756
C14 C16 N4 Zn1 -4.0(18) .
C6 C8 N5 N5 174.5(12) 2_756
C6 C8 N5 Zn1 -12.7(18) .
C3 C2 O1 C1 -0.6(15) .
C7 C2 O1 C1 178.0(10) .
C3 C2 O1 Gd1 -176.7(5) .
C7 C2 O1 Gd1 1.8(10) .
C6 C7 O2 Zn1 32.4(10) .
C2 C7 O2 Zn1 -150.0(5) .
C6 C7 O2 Gd1 173.9(5) .
C2 C7 O2 Gd1 -8.5(9) .
C14 C15 O3 Zn1 18.1(12) .
C10 C15 O3 Zn1 -157.8(6) .
C14 C15 O3 Gd1 -172.1(6) .
C10 C15 O3 Gd1 11.9(11) .
C11 C10 O4 C9 9.2(16) .
C15 C10 O4 C9 -171.2(11) .
C11 C10 O4 Gd1 176.4(5) .
C15 C10 O4 Gd1 -4.1(11) .
O6 C17 O5 Zn1 -18.4(17) .
C18 C17 O5 Zn1 160.1(7) .
O5 C17 O6 Gd1 9(2) .
C18 C17 O6 Gd1 -169.8(9) .
O8 C31 O7 Gd1 3.8(16) .
C32 C31 O7 Gd1 -177.2(11) .
O7 C31 O8 Gd1 -3.9(16) .
C32 C31 O8 Gd1 177.2(12) .
O10 C24 O9 Gd1 5.8(16) .
C25 C24 O9 Gd1 -175.0(12) .
O9 C24 O10 Gd1 -6.0(16) .
C25 C24 O10 Gd1 174.8(11) .
